data_7000373
loop_
_publ_author_name
'Dabb, Serin L.'
'Ho, Joanne H. H.'
'Hodgson, Richard'
'Messerle, Barbara A.'
'Wagler, J\"org'

_publ_section_title
;
 Weakly coordinating counter-ions for highly efficient catalysis of
 intramolecular hydroamination
;
_journal_issue 4
_journal_name_full 'Dalton Transactions'
_journal_page_first 634
_journal_paper_doi 10.1039/b814168a
_journal_year 2009
_chemical_formula_moiety 'C32 H12 B F24, C11 H12 N4 O2 Rh, 0.5(C H2 Cl2)'
_chemical_formula_sum 'C43.5 H25 B Cl F24 N4 O2 Rh'
_chemical_formula_weight 1240.84
_chemical_name_systematic
;
?
;
_space_group_IT_number 14
_symmetry_cell_setting monoclinic
_symmetry_space_group_name_Hall '-P 2yn'
_symmetry_space_group_name_H-M 'P 1 21/n 1'
_atom_sites_solution_hydrogens geom
_atom_sites_solution_primary direct
_atom_sites_solution_secondary difmap
_audit_creation_method SHELXL-97
_cell_angle_alpha 90.00
_cell_angle_beta 113.0720(10)
_cell_angle_gamma 90.00
_cell_formula_units_Z 4
_cell_length_a 13.1291(3)
_cell_length_b 25.6224(6)
_cell_length_c 15.3207(4)
_cell_measurement_reflns_used 124517
_cell_measurement_temperature 100(2)
_cell_measurement_theta_max 30.034
_cell_measurement_theta_min 2.546
_cell_volume 4741.6(2)
_computing_cell_refinement 'HKL Scalepack (Otwinowski & Minor 1997)'
_computing_data_collection 'Nonius Collect, KappaCCD'
_computing_data_reduction 'Denzo and Scalepak (Otwinowski & Minor, 1997)'
_computing_molecular_graphics 'ORTEP32 for windows (Farugia)'
_computing_publication_material 'Ciftab (Sheldrick, 1997)'
_computing_structure_refinement 'SHELXL-97 (Sheldrick, 1997)'
_computing_structure_solution 'SHELXS-97 (Sheldrick, 1990)'
_diffrn_ambient_temperature 100(2)
_diffrn_measured_fraction_theta_full 0.996
_diffrn_measured_fraction_theta_max 0.996
_diffrn_measurement_device_type 'Nonius Kappa CCD area detector'
_diffrn_measurement_method 'phi and omega scans'
_diffrn_radiation_monochromator graphite
_diffrn_radiation_source 'fine-focus sealed tube'
_diffrn_radiation_type MoK\a
_diffrn_radiation_wavelength 0.71073
_diffrn_reflns_av_R_equivalents 0.0649
_diffrn_reflns_av_sigmaI/netI 0.0408
_diffrn_reflns_limit_h_max 18
_diffrn_reflns_limit_h_min -18
_diffrn_reflns_limit_k_max 36
_diffrn_reflns_limit_k_min -33
_diffrn_reflns_limit_l_max 21
_diffrn_reflns_limit_l_min -21
_diffrn_reflns_number 75612
_diffrn_reflns_theta_full 30.00
_diffrn_reflns_theta_max 30.00
_diffrn_reflns_theta_min 2.73
_exptl_absorpt_coefficient_mu 0.554
_exptl_absorpt_correction_T_max 0.874
_exptl_absorpt_correction_T_min 0.731
_exptl_absorpt_correction_type multi-scan
_exptl_absorpt_process_details
;
multi-scan from symmetry-related measurements
Sortav (Blessing 1995)
;
_exptl_crystal_colour colorless
_exptl_crystal_density_diffrn 1.738
_exptl_crystal_density_method 'not measured'
_exptl_crystal_description piece
_exptl_crystal_F_000 2452
_exptl_crystal_size_max 0.39
_exptl_crystal_size_mid 0.32
_exptl_crystal_size_min 0.24
_refine_diff_density_max 0.861
_refine_diff_density_min -1.116
_refine_diff_density_rms 0.096
_refine_ls_extinction_method none
_refine_ls_goodness_of_fit_ref 1.052
_refine_ls_hydrogen_treatment constr
_refine_ls_matrix_type full
_refine_ls_number_parameters 702
_refine_ls_number_reflns 13785
_refine_ls_number_restraints 5
_refine_ls_restrained_S_all 1.054
_refine_ls_R_factor_all 0.0608
_refine_ls_R_factor_gt 0.0424
_refine_ls_shift/su_max 0.001
_refine_ls_shift/su_mean 0.000
_refine_ls_structure_factor_coef Fsqd
_refine_ls_weighting_details 'calc w=1/[\s^2^(Fo^2^)+(0.0498P)^2^+4.2011P] where P=(Fo^2^+2Fc^2^)/3'
_refine_ls_weighting_scheme calc
_refine_ls_wR_factor_gt 0.1030
_refine_ls_wR_factor_ref 0.1102
_reflns_number_gt 10960
_reflns_number_total 13785
_reflns_threshold_expression >2sigma(I)
_cod_data_source_file b814168a.txt
_cod_data_source_block rh00502
_cod_original_sg_symbol_Hall -P2yn
_cod_original_sg_symbol_H-M P21/n
_cod_original_formula_sum 'C43.50 H25 B Cl F24 N4 O2 Rh'
_cod_database_code 7000373

loop_
_symmetry_equiv_pos_as_xyz
'x, y, z'
'-x+1/2, y+1/2, -z+1/2'
'-x, -y, -z'
'x-1/2, -y-1/2, z-1/2'

loop_
_atom_site_label
_atom_site_type_symbol
_atom_site_fract_x
_atom_site_fract_y
_atom_site_fract_z
_atom_site_U_iso_or_equiv
_atom_site_adp_type
_atom_site_occupancy
_atom_site_symmetry_multiplicity
_atom_site_calc_flag
_atom_site_refinement_flags
_atom_site_disorder_assembly
_atom_site_disorder_group
Rh1 Rh 0.466728(13) 0.246922(6) 0.105592(11) 0.02314(5) Uani 1 1 d . . .
O1 O 0.26109(17) 0.23768(10) 0.14480(15) 0.0547(6) Uani 1 1 d . . .
O2 O 0.56338(16) 0.32854(9) 0.25497(14) 0.0502(5) Uani 1 1 d . . .
N1 N 0.60899(14) 0.24933(7) 0.07860(13) 0.0225(3) Uani 1 1 d . . .
N2 N 0.75372(14) 0.21982(7) 0.05620(12) 0.0227(3) Uani 1 1 d . . .
N3 N 0.42569(14) 0.12178(7) -0.08034(12) 0.0228(3) Uani 1 1 d . . .
N4 N 0.41573(14) 0.18938(7) 0.00367(13) 0.0227(3) Uani 1 1 d . . .
C1 C 0.67944(18) 0.29067(9) 0.08551(16) 0.0274(4) Uani 1 1 d . . .
H1 H 0.6672 0.3259 0.0980 0.033 Uiso 1 1 calc R . .
C2 C 0.76886(18) 0.27259(9) 0.07157(15) 0.0270(4) Uani 1 1 d . . .
H2 H 0.8302 0.2925 0.0723 0.032 Uiso 1 1 calc R . .
C3 C 0.65564(15) 0.20711(8) 0.06013(14) 0.0204(4) Uani 1 1 d . . .
C4 C 0.83435(17) 0.18420(9) 0.04380(17) 0.0291(4) Uani 1 1 d . . .
H4A H 0.8538 0.1569 0.0924 0.044 Uiso 1 1 calc R . .
H4B H 0.9011 0.2037 0.0500 0.044 Uiso 1 1 calc R . .
H4C H 0.8021 0.1682 -0.0193 0.044 Uiso 1 1 calc R . .
C5 C 0.60630(16) 0.15345(8) 0.04487(15) 0.0228(4) Uani 1 1 d . . .
H5A H 0.6219 0.1368 0.1071 0.027 Uiso 1 1 calc R . .
H5B H 0.6412 0.1320 0.0104 0.027 Uiso 1 1 calc R . .
C6 C 0.46741(18) 0.07613(8) -0.11344(17) 0.0289(4) Uani 1 1 d . . .
H6A H 0.5358 0.0854 -0.1212 0.043 Uiso 1 1 calc R . .
H6B H 0.4118 0.0645 -0.1745 0.043 Uiso 1 1 calc R . .
H6C H 0.4825 0.0479 -0.0668 0.043 Uiso 1 1 calc R . .
C7 C 0.48341(16) 0.15516(8) -0.01088(14) 0.0210(4) Uani 1 1 d . . .
C8 C 0.31547(17) 0.13550(8) -0.11183(16) 0.0270(4) Uani 1 1 d . . .
H8 H 0.2552 0.1189 -0.1606 0.032 Uiso 1 1 calc R . .
C9 C 0.30972(16) 0.17716(8) -0.05991(16) 0.0259(4) Uani 1 1 d . . .
H9 H 0.2440 0.1951 -0.0660 0.031 Uiso 1 1 calc R . .
C10 C 0.3386(2) 0.24185(11) 0.13014(18) 0.0352(5) Uani 1 1 d . . .
C11 C 0.52354(19) 0.29774(11) 0.19881(17) 0.0354(5) Uani 1 1 d . . .
B1 B 0.13402(17) 0.10146(9) 0.28111(15) 0.0183(4) Uani 1 1 d . . .
C12 C 0.06787(15) 0.15300(8) 0.29478(13) 0.0190(4) Uani 1 1 d . . .
C13 C -0.02785(15) 0.14682(8) 0.31398(14) 0.0214(4) Uani 1 1 d . . .
H13 H -0.0487 0.1127 0.3249 0.026 Uiso 1 1 calc R . .
C14 C -0.09299(16) 0.18891(9) 0.31755(14) 0.0236(4) Uani 1 1 d . . .
C15 C -0.06572(17) 0.23965(9) 0.30338(15) 0.0250(4) Uani 1 1 d . . .
H15 H -0.1093 0.2684 0.3074 0.030 Uiso 1 1 calc R . .
C16 C 0.02767(17) 0.24678(8) 0.28313(14) 0.0226(4) Uani 1 1 d . . .
C17 C 0.09198(15) 0.20442(8) 0.27796(14) 0.0206(4) Uani 1 1 d . . .
H17 H 0.1543 0.2107 0.2625 0.025 Uiso 1 1 calc R . .
C18 C -0.19459(17) 0.17845(9) 0.33721(16) 0.0293(4) Uani 1 1 d . . .
F18A F -0.17177(14) 0.16799(10) 0.42662(11) 0.0652(6) Uani 1 1 d . . .
F18B F -0.25209(12) 0.13791(7) 0.28793(13) 0.0525(5) Uani 1 1 d . . .
F18C F -0.26508(14) 0.21841(8) 0.31369(17) 0.0641(6) Uani 1 1 d . . .
C19 C 0.06106(18) 0.30104(9) 0.26856(15) 0.0267(4) Uani 1 1 d . . .
F19A F -0.02648(13) 0.33370(6) 0.23097(15) 0.0581(5) Uani 1 1 d . . .
F19B F 0.1134(2) 0.30356(6) 0.21217(15) 0.0652(6) Uani 1 1 d . . .
F19C F 0.12358(14) 0.32413(6) 0.35018(11) 0.0476(4) Uani 1 1 d . . .
C20 C 0.25986(15) 0.11422(7) 0.28911(13) 0.0182(3) Uani 1 1 d . . .
C21 C 0.32690(15) 0.15220(8) 0.35087(14) 0.0198(4) Uani 1 1 d . . .
H21 H 0.2971 0.1726 0.3870 0.024 Uiso 1 1 calc R . .
C22 C 0.43573(15) 0.16121(8) 0.36117(14) 0.0202(4) Uani 1 1 d . . .
C23 C 0.48479(15) 0.13105(8) 0.31343(14) 0.0211(4) Uani 1 1 d . . .
H23 H 0.5590 0.1371 0.3206 0.025 Uiso 1 1 calc R . .
C24 C 0.42167(15) 0.09162(8) 0.25464(14) 0.0199(4) Uani 1 1 d . . .
C25 C 0.31136(15) 0.08419(8) 0.24138(14) 0.0201(4) Uani 1 1 d . . .
H25 H 0.2696 0.0579 0.1986 0.024 Uiso 1 1 calc R . .
C26 C 0.49696(17) 0.20556(9) 0.42296(17) 0.0278(4) Uani 1 1 d . . .
F26A F 0.50068(15) 0.20199(8) 0.51099(12) 0.0574(5) Uani 1 1 d . . .
F26B F 0.44709(16) 0.25098(6) 0.39049(17) 0.0671(7) Uani 1 1 d . . .
F26C F 0.60110(11) 0.21022(6) 0.43131(12) 0.0441(4) Uani 1 1 d . . .
C27 C 0.47272(17) 0.05715(9) 0.20384(16) 0.0260(4) Uani 1 1 d . . .
F27A F 0.42862(12) 0.00947(5) 0.18755(11) 0.0346(3) Uani 1 1 d . . .
F27B F 0.45875(14) 0.07588(6) 0.11765(11) 0.0435(4) Uani 1 1 d . . .
F27C F 0.58155(11) 0.05127(7) 0.25084(13) 0.0521(5) Uani 1 1 d . . .
C28 C 0.05299(15) 0.08049(7) 0.17498(13) 0.0174(3) Uani 1 1 d . . .
C29 C 0.05951(15) 0.10035(8) 0.09211(14) 0.0190(4) Uani 1 1 d . . .
H29 H 0.1183 0.1234 0.0974 0.023 Uiso 1 1 calc R . .
C30 C -0.01753(15) 0.08729(7) 0.00225(13) 0.0189(3) Uani 1 1 d . . .
C31 C -0.10502(15) 0.05370(8) -0.00849(14) 0.0206(4) Uani 1 1 d . . .
H31 H -0.1574 0.0446 -0.0697 0.025 Uiso 1 1 calc R . .
C32 C -0.11347(15) 0.03397(7) 0.07266(14) 0.0193(4) Uani 1 1 d . . .
C33 C -0.03576(15) 0.04686(7) 0.16249(13) 0.0184(3) Uani 1 1 d . . .
H33 H -0.0432 0.0324 0.2168 0.022 Uiso 1 1 calc R . .
C34 C -0.01080(17) 0.11066(8) -0.08496(14) 0.0234(4) Uani 1 1 d . . .
F34A F -0.00642(14) 0.07451(6) -0.14646(10) 0.0392(3) Uani 1 1 d . . .
F34B F -0.10017(11) 0.13980(5) -0.13358(9) 0.0315(3) Uani 1 1 d . . .
F34C F 0.07642(12) 0.14193(7) -0.06523(10) 0.0439(4) Uani 1 1 d . . .
C35 C -0.21020(16) 0.00002(8) 0.06171(15) 0.0230(4) Uani 1 1 d . . .
F35A F -0.20215(11) -0.02297(6) 0.14256(9) 0.0328(3) Uani 1 1 d . . .
F35B F -0.22588(11) -0.03837(5) -0.00197(10) 0.0342(3) Uani 1 1 d . . .
F35C F -0.30549(11) 0.02743(6) 0.03070(13) 0.0439(4) Uani 1 1 d . . .
C36 C 0.14973(15) 0.05647(8) 0.36151(13) 0.0206(4) Uani 1 1 d . . .
C37 C 0.17631(16) 0.00503(8) 0.34637(14) 0.0233(4) Uani 1 1 d . . .
H37 H 0.1784 -0.0036 0.2868 0.028 Uiso 1 1 calc R . .
C38 C 0.19962(17) -0.03363(9) 0.41474(15) 0.0266(4) Uani 1 1 d . . .
C39 C 0.19392(19) -0.02296(10) 0.50221(16) 0.0315(5) Uani 1 1 d . . .
H39 H 0.2083 -0.0494 0.5491 0.038 Uiso 1 1 calc R . .
C40 C 0.16691(19) 0.02699(10) 0.51830(15) 0.0303(5) Uani 1 1 d . . .
C41 C 0.14660(17) 0.06625(9) 0.45025(14) 0.0256(4) Uani 1 1 d . . .
H41 H 0.1302 0.1005 0.4646 0.031 Uiso 1 1 calc R . .
C42 C 0.2275(2) -0.08774(9) 0.39500(18) 0.0350(5) Uani 1 1 d . . .
F42A F 0.26196(17) -0.08992(6) 0.32375(13) 0.0537(4) Uani 1 1 d . . .
F42B F 0.14205(15) -0.12013(7) 0.37181(16) 0.0650(6) Uani 1 1 d . . .
F42C F 0.30772(15) -0.10911(7) 0.47068(12) 0.0536(4) Uani 1 1 d . . .
C43 C 0.1599(3) 0.03990(12) 0.61102(18) 0.0437(6) Uani 1 1 d . . .
F43A F 0.07596(18) 0.07137(10) 0.60207(13) 0.0742(6) Uani 1 1 d . . .
F43B F 0.24540(18) 0.06752(12) 0.66799(13) 0.0869(8) Uani 1 1 d . . .
F43C F 0.1507(3) -0.00095(9) 0.65846(17) 0.1199(13) Uani 1 1 d . . .
Cl1 Cl 0.5129(5) 0.9621(4) 0.3980(5) 0.1142(15) Uani 0.23 1 d PD . 1
C1S C 0.521(4) 0.9765(11) 0.5092(18) 0.1142(15) Uani 0.23 1 d PD A 1
H1S1 H 0.5996 0.9759 0.5543 0.137 Uiso 0.23 1 calc PR A 1
H1S2 H 0.4806 0.9498 0.5296 0.137 Uiso 0.23 1 calc PR A 1
Cl2 Cl 0.4662(7) 1.0366(4) 0.5110(7) 0.1142(15) Uani 0.23 1 d PD . 1
Cl3 Cl 0.5465(4) 0.9230(3) 0.4070(4) 0.1142(15) Uani 0.27 1 d PD B 2
C2S C 0.5235(18) 0.9809(8) 0.4369(15) 0.1142(15) Uani 0.27 1 d PD B 2
H2S1 H 0.5836 1.0043 0.4373 0.137 Uiso 0.27 1 calc PR B 2
H2S2 H 0.4533 0.9940 0.3882 0.137 Uiso 0.27 1 calc PR B 2
Cl4 Cl 0.5154(6) 0.9840(3) 0.5393(5) 0.1142(15) Uani 0.27 1 d PD . 2

loop_
_atom_site_aniso_label
_atom_site_aniso_U_11
_atom_site_aniso_U_22
_atom_site_aniso_U_33
_atom_site_aniso_U_23
_atom_site_aniso_U_13
_atom_site_aniso_U_12
Rh1 0.02159(8) 0.02837(9) 0.02143(8) -0.00091(6) 0.01055(6) 0.00712(6)
O1 0.0394(10) 0.0856(16) 0.0517(13) 0.0092(11) 0.0315(10) 0.0141(10)
O2 0.0370(10) 0.0703(14) 0.0381(10) -0.0283(10) 0.0091(8) 0.0078(9)
N1 0.0224(8) 0.0220(8) 0.0239(8) -0.0032(6) 0.0100(7) 0.0020(6)
N2 0.0191(7) 0.0262(9) 0.0234(8) -0.0015(7) 0.0091(6) 0.0004(6)
N3 0.0213(8) 0.0186(8) 0.0267(8) -0.0004(7) 0.0075(7) 0.0003(6)
N4 0.0195(7) 0.0223(8) 0.0279(9) 0.0001(7) 0.0110(7) 0.0014(6)
C1 0.0295(10) 0.0233(10) 0.0290(10) -0.0036(8) 0.0112(8) -0.0011(8)
C2 0.0250(10) 0.0281(11) 0.0271(10) -0.0017(8) 0.0095(8) -0.0053(8)
C3 0.0177(8) 0.0234(9) 0.0199(9) -0.0017(7) 0.0073(7) 0.0013(7)
C4 0.0192(9) 0.0367(12) 0.0333(11) -0.0013(9) 0.0123(8) 0.0051(8)
C5 0.0194(8) 0.0215(9) 0.0262(10) -0.0007(8) 0.0077(7) 0.0027(7)
C6 0.0291(10) 0.0193(10) 0.0339(11) -0.0046(8) 0.0076(9) 0.0017(8)
C7 0.0202(9) 0.0192(9) 0.0241(9) 0.0015(7) 0.0092(7) -0.0001(7)
C8 0.0192(9) 0.0222(10) 0.0350(11) 0.0033(8) 0.0058(8) -0.0025(7)
C9 0.0184(9) 0.0251(10) 0.0342(11) 0.0030(8) 0.0104(8) -0.0008(7)
C10 0.0319(11) 0.0481(15) 0.0303(11) 0.0048(10) 0.0172(9) 0.0139(10)
C11 0.0274(11) 0.0497(15) 0.0284(11) -0.0058(10) 0.0101(9) 0.0143(10)
B1 0.0155(9) 0.0202(10) 0.0196(9) -0.0022(8) 0.0073(7) -0.0021(7)
C12 0.0152(8) 0.0251(9) 0.0164(8) -0.0031(7) 0.0057(7) -0.0017(7)
C13 0.0186(8) 0.0245(9) 0.0213(9) -0.0039(7) 0.0081(7) -0.0031(7)
C14 0.0171(8) 0.0328(11) 0.0220(9) -0.0050(8) 0.0088(7) -0.0017(7)
C15 0.0209(9) 0.0298(11) 0.0239(10) -0.0057(8) 0.0085(8) 0.0033(8)
C16 0.0233(9) 0.0251(10) 0.0186(8) -0.0032(7) 0.0074(7) -0.0007(7)
C17 0.0175(8) 0.0248(10) 0.0201(9) -0.0032(7) 0.0079(7) -0.0010(7)
C18 0.0217(9) 0.0361(12) 0.0329(11) -0.0077(9) 0.0137(8) -0.0021(8)
F18A 0.0368(8) 0.1337(19) 0.0320(8) -0.0018(10) 0.0209(7) -0.0203(10)
F18B 0.0310(7) 0.0638(11) 0.0732(11) -0.0333(9) 0.0319(8) -0.0210(7)
F18C 0.0401(9) 0.0553(11) 0.1165(17) 0.0114(11) 0.0518(11) 0.0146(8)
C19 0.0304(10) 0.0251(10) 0.0248(10) -0.0035(8) 0.0109(8) 0.0008(8)
F19A 0.0376(8) 0.0250(8) 0.0883(14) 0.0034(8) -0.0007(8) 0.0041(6)
F19B 0.1310(18) 0.0264(8) 0.0797(13) 0.0073(8) 0.0860(14) 0.0058(9)
F19C 0.0558(10) 0.0420(9) 0.0332(8) -0.0021(7) 0.0048(7) -0.0225(7)
C20 0.0169(8) 0.0204(9) 0.0169(8) 0.0000(7) 0.0062(7) -0.0010(7)
C21 0.0175(8) 0.0217(9) 0.0207(9) -0.0018(7) 0.0080(7) -0.0006(7)
C22 0.0157(8) 0.0206(9) 0.0229(9) -0.0024(7) 0.0060(7) -0.0020(7)
C23 0.0161(8) 0.0228(9) 0.0254(9) 0.0001(8) 0.0092(7) -0.0004(7)
C24 0.0180(8) 0.0215(9) 0.0212(9) -0.0002(7) 0.0088(7) 0.0013(7)
C25 0.0174(8) 0.0211(9) 0.0214(9) -0.0012(7) 0.0073(7) -0.0016(7)
C26 0.0185(9) 0.0259(10) 0.0389(12) -0.0096(9) 0.0112(8) -0.0038(7)
F26A 0.0565(10) 0.0795(13) 0.0443(9) -0.0368(9) 0.0286(8) -0.0370(9)
F26B 0.0470(10) 0.0235(8) 0.0993(16) -0.0162(8) -0.0052(10) 0.0022(7)
F26C 0.0240(6) 0.0471(9) 0.0657(10) -0.0272(8) 0.0224(7) -0.0174(6)
C27 0.0209(9) 0.0273(10) 0.0326(11) -0.0061(8) 0.0137(8) -0.0017(8)
F27A 0.0396(7) 0.0240(6) 0.0480(8) -0.0086(6) 0.0256(7) -0.0002(5)
F27B 0.0627(10) 0.0423(9) 0.0433(8) -0.0032(7) 0.0400(8) -0.0021(7)
F27C 0.0192(6) 0.0658(11) 0.0663(11) -0.0334(9) 0.0112(7) 0.0066(7)
C28 0.0155(8) 0.0182(8) 0.0186(8) -0.0006(7) 0.0070(6) 0.0002(6)
C29 0.0163(8) 0.0197(9) 0.0225(9) -0.0008(7) 0.0092(7) -0.0006(6)
C30 0.0197(8) 0.0194(9) 0.0187(8) 0.0014(7) 0.0086(7) 0.0022(7)
C31 0.0180(8) 0.0226(9) 0.0187(8) -0.0020(7) 0.0046(7) -0.0005(7)
C32 0.0159(8) 0.0175(8) 0.0238(9) -0.0018(7) 0.0072(7) -0.0012(6)
C33 0.0174(8) 0.0193(9) 0.0190(8) 0.0007(7) 0.0077(7) 0.0003(7)
C34 0.0239(9) 0.0257(10) 0.0210(9) 0.0018(8) 0.0091(7) 0.0010(8)
F34A 0.0651(10) 0.0335(7) 0.0276(7) 0.0041(6) 0.0272(7) 0.0170(7)
F34B 0.0347(7) 0.0327(7) 0.0277(6) 0.0098(5) 0.0128(5) 0.0112(5)
F34C 0.0356(7) 0.0656(11) 0.0280(7) 0.0113(7) 0.0097(6) -0.0213(7)
C35 0.0186(9) 0.0225(9) 0.0259(10) -0.0005(8) 0.0065(7) -0.0023(7)
F35A 0.0327(7) 0.0385(8) 0.0285(7) -0.0006(6) 0.0134(5) -0.0166(6)
F35B 0.0354(7) 0.0339(7) 0.0325(7) -0.0117(6) 0.0126(6) -0.0158(6)
F35C 0.0172(6) 0.0359(8) 0.0732(11) 0.0051(7) 0.0119(6) 0.0011(5)
C36 0.0142(8) 0.0265(10) 0.0190(9) -0.0003(7) 0.0042(7) -0.0036(7)
C37 0.0192(9) 0.0282(10) 0.0201(9) 0.0000(8) 0.0052(7) -0.0024(7)
C38 0.0225(9) 0.0265(10) 0.0260(10) 0.0028(8) 0.0044(8) -0.0033(8)
C39 0.0325(11) 0.0338(12) 0.0238(10) 0.0064(9) 0.0063(9) -0.0058(9)
C40 0.0334(11) 0.0385(12) 0.0182(9) 0.0006(9) 0.0092(8) -0.0060(9)
C41 0.0256(10) 0.0302(11) 0.0205(9) -0.0016(8) 0.0085(8) -0.0044(8)
C42 0.0363(12) 0.0275(11) 0.0332(12) 0.0052(9) 0.0051(10) 0.0000(9)
F42A 0.0845(13) 0.0339(8) 0.0515(10) 0.0048(7) 0.0363(9) 0.0174(8)
F42B 0.0519(10) 0.0309(9) 0.1005(16) -0.0095(9) 0.0174(10) -0.0128(7)
F42C 0.0591(10) 0.0409(9) 0.0428(9) 0.0073(7) 0.0003(8) 0.0178(8)
C43 0.0550(16) 0.0533(17) 0.0250(12) 0.0016(11) 0.0180(11) -0.0004(13)
F43A 0.0772(14) 0.1165(19) 0.0425(10) 0.0008(11) 0.0381(10) 0.0196(13)
F43B 0.0712(14) 0.150(2) 0.0354(10) -0.0394(12) 0.0164(9) -0.0224(14)
F43C 0.275(4) 0.0611(14) 0.0682(15) 0.0106(12) 0.116(2) -0.0034(19)
Cl1 0.0613(14) 0.152(4) 0.106(2) 0.053(2) 0.0072(16) -0.0325(18)
C1S 0.0613(14) 0.152(4) 0.106(2) 0.053(2) 0.0072(16) -0.0325(18)
Cl2 0.0613(14) 0.152(4) 0.106(2) 0.053(2) 0.0072(16) -0.0325(18)
Cl3 0.0613(14) 0.152(4) 0.106(2) 0.053(2) 0.0072(16) -0.0325(18)
C2S 0.0613(14) 0.152(4) 0.106(2) 0.053(2) 0.0072(16) -0.0325(18)
Cl4 0.0613(14) 0.152(4) 0.106(2) 0.053(2) 0.0072(16) -0.0325(18)

loop_
_atom_type_symbol
_atom_type_description
_atom_type_scat_dispersion_real
_atom_type_scat_dispersion_imag
_atom_type_scat_source
C C 0.0033 0.0016 'International Tables Vol C Tables 4.2.6.8 and 6.1.1.4'
H H 0.0000 0.0000 'International Tables Vol C Tables 4.2.6.8 and 6.1.1.4'
N N 0.0061 0.0033 'International Tables Vol C Tables 4.2.6.8 and 6.1.1.4'
O O 0.0106 0.0060 'International Tables Vol C Tables 4.2.6.8 and 6.1.1.4'
B B 0.0013 0.0007 'International Tables Vol C Tables 4.2.6.8 and 6.1.1.4'
F F 0.0171 0.0103 'International Tables Vol C Tables 4.2.6.8 and 6.1.1.4'
Rh Rh -1.1178 0.9187 'International Tables Vol C Tables 4.2.6.8 and 6.1.1.4'
Cl Cl 0.1484 0.1585 'International Tables Vol C Tables 4.2.6.8 and 6.1.1.4'

loop_
_geom_angle_atom_site_label_1
_geom_angle_atom_site_label_2
_geom_angle_atom_site_label_3
_geom_angle
_geom_angle_site_symmetry_1
_geom_angle_site_symmetry_3
_geom_angle_publ_flag
C11 Rh1 C10 90.91(11) . . ?
C11 Rh1 N4 175.74(8) . . ?
C10 Rh1 N4 92.98(10) . . ?
C11 Rh1 N1 90.62(9) . . ?
C10 Rh1 N1 177.72(9) . . ?
N4 Rh1 N1 85.43(7) . . ?
C3 N1 C1 106.86(17) . . ?
C3 N1 Rh1 123.18(14) . . ?
C1 N1 Rh1 129.61(14) . . ?
C3 N2 C2 107.81(17) . . ?
C3 N2 C4 127.19(18) . . ?
C2 N2 C4 124.90(17) . . ?
C7 N3 C8 107.67(17) . . ?
C7 N3 C6 127.69(17) . . ?
C8 N3 C6 124.47(18) . . ?
C7 N4 C9 106.66(17) . . ?
C7 N4 Rh1 124.05(14) . . ?
C9 N4 Rh1 129.28(14) . . ?
C2 C1 N1 108.72(19) . . ?
C2 C1 H1 125.6 . . ?
N1 C1 H1 125.6 . . ?
C1 C2 N2 106.72(18) . . ?
C1 C2 H2 126.6 . . ?
N2 C2 H2 126.6 . . ?
N1 C3 N2 109.89(18) . . ?
N1 C3 C5 125.01(17) . . ?
N2 C3 C5 125.10(17) . . ?
N2 C4 H4A 109.5 . . ?
N2 C4 H4B 109.5 . . ?
H4A C4 H4B 109.5 . . ?
N2 C4 H4C 109.5 . . ?
H4A C4 H4C 109.5 . . ?
H4B C4 H4C 109.5 . . ?
C3 C5 C7 111.37(16) . . ?
C3 C5 H5A 109.4 . . ?
C7 C5 H5A 109.4 . . ?
C3 C5 H5B 109.4 . . ?
C7 C5 H5B 109.4 . . ?
H5A C5 H5B 108.0 . . ?
N3 C6 H6A 109.5 . . ?
N3 C6 H6B 109.5 . . ?
H6A C6 H6B 109.5 . . ?
N3 C6 H6C 109.5 . . ?
H6A C6 H6C 109.5 . . ?
H6B C6 H6C 109.5 . . ?
N4 C7 N3 110.26(17) . . ?
N4 C7 C5 124.36(18) . . ?
N3 C7 C5 125.35(18) . . ?
C9 C8 N3 106.76(18) . . ?
C9 C8 H8 126.6 . . ?
N3 C8 H8 126.6 . . ?
C8 C9 N4 108.65(18) . . ?
C8 C9 H9 125.7 . . ?
N4 C9 H9 125.7 . . ?
O1 C10 Rh1 178.6(3) . . ?
O2 C11 Rh1 176.3(2) . . ?
C12 B1 C36 112.80(16) . . ?
C12 B1 C20 113.48(15) . . ?
C36 B1 C20 104.92(15) . . ?
C12 B1 C28 102.69(15) . . ?
C36 B1 C28 110.79(15) . . ?
C20 B1 C28 112.39(15) . . ?
C17 C12 C13 115.37(18) . . ?
C17 C12 B1 124.38(16) . . ?
C13 C12 B1 119.84(17) . . ?
C14 C13 C12 122.30(19) . . ?
C14 C13 H13 118.8 . . ?
C12 C13 H13 118.8 . . ?
C15 C14 C13 121.32(18) . . ?
C15 C14 C18 120.15(19) . . ?
C13 C14 C18 118.5(2) . . ?
C14 C15 C16 117.54(19) . . ?
C14 C15 H15 121.2 . . ?
C16 C15 H15 121.2 . . ?
C15 C16 C17 121.10(19) . . ?
C15 C16 C19 119.34(19) . . ?
C17 C16 C19 119.56(19) . . ?
C16 C17 C12 122.33(18) . . ?
C16 C17 H17 118.8 . . ?
C12 C17 H17 118.8 . . ?
F18A C18 F18B 106.3(2) . . ?
F18A C18 F18C 106.9(2) . . ?
F18B C18 F18C 105.48(19) . . ?
F18A C18 C14 112.88(18) . . ?
F18B C18 C14 112.11(18) . . ?
F18C C18 C14 112.7(2) . . ?
F19B C19 F19C 108.0(2) . . ?
F19B C19 F19A 105.6(2) . . ?
F19C C19 F19A 103.42(18) . . ?
F19B C19 C16 113.99(18) . . ?
F19C C19 C16 112.29(18) . . ?
F19A C19 C16 112.77(18) . . ?
C21 C20 C25 115.40(17) . . ?
C21 C20 B1 122.44(16) . . ?
C25 C20 B1 121.88(16) . . ?
C22 C21 C20 122.42(18) . . ?
C22 C21 H21 118.8 . . ?
C20 C21 H21 118.8 . . ?
C23 C22 C21 121.08(18) . . ?
C23 C22 C26 120.83(17) . . ?
C21 C22 C26 118.06(17) . . ?
C22 C23 C24 117.72(17) . . ?
C22 C23 H23 121.1 . . ?
C24 C23 H23 121.1 . . ?
C23 C24 C25 120.98(18) . . ?
C23 C24 C27 119.37(17) . . ?
C25 C24 C27 119.64(18) . . ?
C24 C25 C20 122.28(18) . . ?
C24 C25 H25 118.9 . . ?
C20 C25 H25 118.9 . . ?
F26C C26 F26B 107.1(2) . . ?
F26C C26 F26A 106.29(18) . . ?
F26B C26 F26A 104.8(2) . . ?
F26C C26 C22 114.02(17) . . ?
F26B C26 C22 111.33(18) . . ?
F26A C26 C22 112.67(19) . . ?
F27C C27 F27A 107.00(18) . . ?
F27C C27 F27B 105.96(18) . . ?
F27A C27 F27B 105.09(17) . . ?
F27C C27 C24 112.91(18) . . ?
F27A C27 C24 112.81(17) . . ?
F27B C27 C24 112.47(18) . . ?
C33 C28 C29 116.27(17) . . ?
C33 C28 B1 121.12(16) . . ?
C29 C28 B1 122.09(16) . . ?
C30 C29 C28 122.00(17) . . ?
C30 C29 H29 119.0 . . ?
C28 C29 H29 119.0 . . ?
C29 C30 C31 120.75(17) . . ?
C29 C30 C34 120.80(17) . . ?
C31 C30 C34 118.41(17) . . ?
C32 C31 C30 118.14(17) . . ?
C32 C31 H31 120.9 . . ?
C30 C31 H31 120.9 . . ?
C31 C32 C33 120.94(17) . . ?
C31 C32 C35 118.37(17) . . ?
C33 C32 C35 120.66(18) . . ?
C32 C33 C28 121.90(17) . . ?
C32 C33 H33 119.1 . . ?
C28 C33 H33 119.1 . . ?
F34C C34 F34A 107.81(18) . . ?
F34C C34 F34B 106.14(17) . . ?
F34A C34 F34B 105.28(16) . . ?
F34C C34 C30 112.58(17) . . ?
F34A C34 C30 112.65(17) . . ?
F34B C34 C30 111.88(16) . . ?
F35A C35 F35B 106.51(16) . . ?
F35A C35 F35C 106.33(17) . . ?
F35B C35 F35C 105.57(16) . . ?
F35A C35 C32 113.41(16) . . ?
F35B C35 C32 112.93(17) . . ?
F35C C35 C32 111.52(17) . . ?
C41 C36 C37 115.60(19) . . ?
C41 C36 B1 124.14(19) . . ?
C37 C36 B1 120.09(17) . . ?
C38 C37 C36 122.76(19) . . ?
C38 C37 H37 118.6 . . ?
C36 C37 H37 118.6 . . ?
C37 C38 C39 120.4(2) . . ?
C37 C38 C42 120.6(2) . . ?
C39 C38 C42 119.0(2) . . ?
C40 C39 C38 117.9(2) . . ?
C40 C39 H39 121.0 . . ?
C38 C39 H39 121.0 . . ?
C39 C40 C41 121.5(2) . . ?
C39 C40 C43 119.5(2) . . ?
C41 C40 C43 119.0(2) . . ?
C40 C41 C36 121.8(2) . . ?
C40 C41 H41 119.1 . . ?
C36 C41 H41 119.1 . . ?
F42B C42 F42A 106.0(2) . . ?
F42B C42 F42C 105.7(2) . . ?
F42A C42 F42C 106.7(2) . . ?
F42B C42 C38 112.7(2) . . ?
F42A C42 C38 113.1(2) . . ?
F42C C42 C38 112.1(2) . . ?
F43C C43 F43B 107.5(3) . . ?
F43C C43 F43A 106.9(3) . . ?
F43B C43 F43A 101.4(3) . . ?
F43C C43 C40 113.9(3) . . ?
F43B C43 C40 113.1(2) . . ?
F43A C43 C40 113.2(2) . . ?
Cl1 C1S Cl2 110.4(15) . . ?
Cl1 C1S H1S1 109.6 . . ?
Cl2 C1S H1S1 109.6 . . ?
Cl1 C1S H1S2 109.6 . . ?
Cl2 C1S H1S2 109.6 . . ?
H1S1 C1S H1S2 108.1 . . ?
Cl4 C2S Cl3 114.3(16) . . ?
Cl4 C2S H2S1 108.7 . . ?
Cl3 C2S H2S1 108.7 . . ?
Cl4 C2S H2S2 108.7 . . ?
Cl3 C2S H2S2 108.7 . . ?
H2S1 C2S H2S2 107.6 . . ?

loop_
_geom_bond_atom_site_label_1
_geom_bond_atom_site_label_2
_geom_bond_distance
_geom_bond_site_symmetry_2
_geom_bond_publ_flag
Rh1 C11 1.859(3) . ?
Rh1 C10 1.867(2) . ?
Rh1 N4 2.0594(18) . ?
Rh1 N1 2.0661(17) . ?
O1 C10 1.129(3) . ?
O2 C11 1.133(3) . ?
N1 C3 1.327(2) . ?
N1 C1 1.383(3) . ?
N2 C3 1.352(2) . ?
N2 C2 1.373(3) . ?
N2 C4 1.465(3) . ?
N3 C7 1.344(3) . ?
N3 C8 1.380(3) . ?
N3 C6 1.464(3) . ?
N4 C7 1.328(3) . ?
N4 C9 1.386(3) . ?
C1 C2 1.355(3) . ?
C1 H1 0.9500 . ?
C2 H2 0.9500 . ?
C3 C5 1.499(3) . ?
C4 H4A 0.9800 . ?
C4 H4B 0.9800 . ?
C4 H4C 0.9800 . ?
C5 C7 1.502(3) . ?
C5 H5A 0.9900 . ?
C5 H5B 0.9900 . ?
C6 H6A 0.9800 . ?
C6 H6B 0.9800 . ?
C6 H6C 0.9800 . ?
C8 C9 1.351(3) . ?
C8 H8 0.9500 . ?
C9 H9 0.9500 . ?
B1 C12 1.639(3) . ?
B1 C36 1.640(3) . ?
B1 C20 1.641(3) . ?
B1 C28 1.646(3) . ?
C12 C17 1.402(3) . ?
C12 C13 1.407(3) . ?
C13 C14 1.391(3) . ?
C13 H13 0.9500 . ?
C14 C15 1.388(3) . ?
C14 C18 1.502(3) . ?
C15 C16 1.390(3) . ?
C15 H15 0.9500 . ?
C16 C17 1.396(3) . ?
C16 C19 1.500(3) . ?
C17 H17 0.9500 . ?
C18 F18A 1.310(3) . ?
C18 F18B 1.331(3) . ?
C18 F18C 1.332(3) . ?
C19 F19B 1.299(3) . ?
C19 F19C 1.335(3) . ?
C19 F19A 1.354(3) . ?
C20 C21 1.402(3) . ?
C20 C25 1.404(3) . ?
C21 C22 1.394(3) . ?
C21 H21 0.9500 . ?
C22 C23 1.384(3) . ?
C22 C26 1.496(3) . ?
C23 C24 1.391(3) . ?
C23 H23 0.9500 . ?
C24 C25 1.394(3) . ?
C24 C27 1.498(3) . ?
C25 H25 0.9500 . ?
C26 F26C 1.328(2) . ?
C26 F26B 1.332(3) . ?
C26 F26A 1.334(3) . ?
C27 F27C 1.333(2) . ?
C27 F27A 1.333(3) . ?
C27 F27B 1.348(3) . ?
C28 C33 1.401(3) . ?
C28 C29 1.401(3) . ?
C29 C30 1.392(3) . ?
C29 H29 0.9500 . ?
C30 C31 1.393(3) . ?
C30 C34 1.498(3) . ?
C31 C32 1.386(3) . ?
C31 H31 0.9500 . ?
C32 C33 1.394(3) . ?
C32 C35 1.494(3) . ?
C33 H33 0.9500 . ?
C34 F34C 1.332(2) . ?
C34 F34A 1.338(2) . ?
C34 F34B 1.343(2) . ?
C35 F35A 1.338(2) . ?
C35 F35B 1.343(2) . ?
C35 F35C 1.348(2) . ?
C36 C41 1.399(3) . ?
C36 C37 1.406(3) . ?
C37 C38 1.386(3) . ?
C37 H37 0.9500 . ?
C38 C39 1.398(3) . ?
C38 C42 1.495(3) . ?
C39 C40 1.376(4) . ?
C39 H39 0.9500 . ?
C40 C41 1.397(3) . ?
C40 C43 1.496(3) . ?
C41 H41 0.9500 . ?
C42 F42B 1.327(3) . ?
C42 F42A 1.337(3) . ?
C42 F42C 1.340(3) . ?
C43 F43C 1.307(4) . ?
C43 F43B 1.325(4) . ?
C43 F43A 1.328(4) . ?
Cl1 C1S 1.704(16) . ?
C1S Cl2 1.704(16) . ?
C1S H1S1 0.9900 . ?
C1S H1S2 0.9900 . ?
Cl3 C2S 1.615(13) . ?
C2S Cl4 1.615(13) . ?
C2S H2S1 0.9900 . ?
C2S H2S2 0.9900 . ?

loop_
_geom_torsion_atom_site_label_1
_geom_torsion_atom_site_label_2
_geom_torsion_atom_site_label_3
_geom_torsion_atom_site_label_4
_geom_torsion
_geom_torsion_site_symmetry_1
_geom_torsion_site_symmetry_2
_geom_torsion_site_symmetry_3
_geom_torsion_site_symmetry_4
_geom_torsion_publ_flag
C11 Rh1 N1 C3 140.85(18) . . . . ?
N4 Rh1 N1 C3 -37.53(16) . . . . ?
C11 Rh1 N1 C1 -31.4(2) . . . . ?
N4 Rh1 N1 C1 150.18(19) . . . . ?
C10 Rh1 N4 C7 -144.53(18) . . . . ?
N1 Rh1 N4 C7 33.82(17) . . . . ?
C10 Rh1 N4 C9 33.70(19) . . . . ?
N1 Rh1 N4 C9 -147.95(18) . . . . ?
C3 N1 C1 C2 -0.4(2) . . . . ?
Rh1 N1 C1 C2 172.88(15) . . . . ?
N1 C1 C2 N2 -0.1(2) . . . . ?
C3 N2 C2 C1 0.6(2) . . . . ?
C4 N2 C2 C1 -176.0(2) . . . . ?
C1 N1 C3 N2 0.8(2) . . . . ?
Rh1 N1 C3 N2 -173.03(13) . . . . ?
C1 N1 C3 C5 -178.62(19) . . . . ?
Rh1 N1 C3 C5 7.6(3) . . . . ?
C2 N2 C3 N1 -0.9(2) . . . . ?
C4 N2 C3 N1 175.63(19) . . . . ?
C2 N2 C3 C5 178.52(19) . . . . ?
C4 N2 C3 C5 -5.0(3) . . . . ?
N1 C3 C5 C7 38.8(3) . . . . ?
N2 C3 C5 C7 -140.5(2) . . . . ?
C9 N4 C7 N3 -0.1(2) . . . . ?
Rh1 N4 C7 N3 178.45(13) . . . . ?
C9 N4 C7 C5 -178.41(19) . . . . ?
Rh1 N4 C7 C5 0.2(3) . . . . ?
C8 N3 C7 N4 0.1(2) . . . . ?
C6 N3 C7 N4 -175.25(19) . . . . ?
C8 N3 C7 C5 178.38(19) . . . . ?
C6 N3 C7 C5 3.0(3) . . . . ?
C3 C5 C7 N4 -43.1(3) . . . . ?
C3 C5 C7 N3 138.8(2) . . . . ?
C7 N3 C8 C9 0.0(2) . . . . ?
C6 N3 C8 C9 175.5(2) . . . . ?
N3 C8 C9 N4 0.0(2) . . . . ?
C7 N4 C9 C8 0.1(2) . . . . ?
Rh1 N4 C9 C8 -178.38(15) . . . . ?
C36 B1 C12 C17 143.12(18) . . . . ?
C20 B1 C12 C17 24.0(3) . . . . ?
C28 B1 C12 C17 -97.6(2) . . . . ?
C36 B1 C12 C13 -44.6(2) . . . . ?
C20 B1 C12 C13 -163.78(17) . . . . ?
C28 B1 C12 C13 74.7(2) . . . . ?
C17 C12 C13 C14 -1.0(3) . . . . ?
B1 C12 C13 C14 -173.93(18) . . . . ?
C12 C13 C14 C15 -0.8(3) . . . . ?
C12 C13 C14 C18 179.16(18) . . . . ?
C13 C14 C15 C16 1.6(3) . . . . ?
C18 C14 C15 C16 -178.43(19) . . . . ?
C14 C15 C16 C17 -0.5(3) . . . . ?
C14 C15 C16 C19 -179.21(19) . . . . ?
C15 C16 C17 C12 -1.5(3) . . . . ?
C19 C16 C17 C12 177.30(18) . . . . ?
C13 C12 C17 C16 2.1(3) . . . . ?
B1 C12 C17 C16 174.68(18) . . . . ?
C15 C14 C18 F18A -104.0(3) . . . . ?
C13 C14 C18 F18A 76.0(3) . . . . ?
C15 C14 C18 F18B 136.1(2) . . . . ?
C13 C14 C18 F18B -43.9(3) . . . . ?
C15 C14 C18 F18C 17.2(3) . . . . ?
C13 C14 C18 F18C -162.8(2) . . . . ?
C15 C16 C19 F19B -151.3(2) . . . . ?
C17 C16 C19 F19B 29.9(3) . . . . ?
C15 C16 C19 F19C 85.4(2) . . . . ?
C17 C16 C19 F19C -93.4(2) . . . . ?
C15 C16 C19 F19A -30.9(3) . . . . ?
C17 C16 C19 F19A 150.3(2) . . . . ?
C12 B1 C20 C21 34.8(2) . . . . ?
C36 B1 C20 C21 -88.7(2) . . . . ?
C28 B1 C20 C21 150.80(18) . . . . ?
C12 B1 C20 C25 -151.64(18) . . . . ?
C36 B1 C20 C25 84.8(2) . . . . ?
C28 B1 C20 C25 -35.7(2) . . . . ?
C25 C20 C21 C22 2.7(3) . . . . ?
B1 C20 C21 C22 176.66(18) . . . . ?
C20 C21 C22 C23 -3.0(3) . . . . ?
C20 C21 C22 C26 175.09(19) . . . . ?
C21 C22 C23 C24 0.2(3) . . . . ?
C26 C22 C23 C24 -177.79(19) . . . . ?
C22 C23 C24 C25 2.6(3) . . . . ?
C22 C23 C24 C27 -178.31(19) . . . . ?
C23 C24 C25 C20 -2.8(3) . . . . ?
C27 C24 C25 C20 178.10(19) . . . . ?
C21 C20 C25 C24 0.1(3) . . . . ?
B1 C20 C25 C24 -173.88(18) . . . . ?
C23 C22 C26 F26C -4.1(3) . . . . ?
C21 C22 C26 F26C 177.84(19) . . . . ?
C23 C22 C26 F26B 117.3(2) . . . . ?
C21 C22 C26 F26B -60.8(3) . . . . ?
C23 C22 C26 F26A -125.3(2) . . . . ?
C21 C22 C26 F26A 56.6(3) . . . . ?
C23 C24 C27 F27C 29.4(3) . . . . ?
C25 C24 C27 F27C -151.4(2) . . . . ?
C23 C24 C27 F27A 150.90(19) . . . . ?
C25 C24 C27 F27A -30.0(3) . . . . ?
C23 C24 C27 F27B -90.4(2) . . . . ?
C25 C24 C27 F27B 88.7(2) . . . . ?
C12 B1 C28 C33 -86.3(2) . . . . ?
C36 B1 C28 C33 34.4(2) . . . . ?
C20 B1 C28 C33 151.44(17) . . . . ?
C12 B1 C28 C29 85.1(2) . . . . ?
C36 B1 C28 C29 -154.17(17) . . . . ?
C20 B1 C28 C29 -37.2(2) . . . . ?
C33 C28 C29 C30 -0.3(3) . . . . ?
B1 C28 C29 C30 -172.06(17) . . . . ?
C28 C29 C30 C31 0.2(3) . . . . ?
C28 C29 C30 C34 177.76(18) . . . . ?
C29 C30 C31 C32 0.4(3) . . . . ?
C34 C30 C31 C32 -177.28(18) . . . . ?
C30 C31 C32 C33 -0.8(3) . . . . ?
C30 C31 C32 C35 177.05(17) . . . . ?
C31 C32 C33 C28 0.7(3) . . . . ?
C35 C32 C33 C28 -177.09(18) . . . . ?
C29 C28 C33 C32 -0.2(3) . . . . ?
B1 C28 C33 C32 171.71(17) . . . . ?
C29 C30 C34 F34C 2.4(3) . . . . ?
C31 C30 C34 F34C -179.91(18) . . . . ?
C29 C30 C34 F34A 124.6(2) . . . . ?
C31 C30 C34 F34A -57.7(2) . . . . ?
C29 C30 C34 F34B -117.0(2) . . . . ?
C31 C30 C34 F34B 60.6(2) . . . . ?
C31 C32 C35 F35A 170.80(18) . . . . ?
C33 C32 C35 F35A -11.3(3) . . . . ?
C31 C32 C35 F35B 49.5(2) . . . . ?
C33 C32 C35 F35B -132.61(19) . . . . ?
C31 C32 C35 F35C -69.2(2) . . . . ?
C33 C32 C35 F35C 108.7(2) . . . . ?
C12 B1 C36 C41 -22.5(2) . . . . ?
C20 B1 C36 C41 101.5(2) . . . . ?
C28 B1 C36 C41 -136.98(18) . . . . ?
C12 B1 C36 C37 162.52(16) . . . . ?
C20 B1 C36 C37 -73.5(2) . . . . ?
C28 B1 C36 C37 48.0(2) . . . . ?
C41 C36 C37 C38 -0.9(3) . . . . ?
B1 C36 C37 C38 174.50(18) . . . . ?
C36 C37 C38 C39 2.1(3) . . . . ?
C36 C37 C38 C42 -179.95(19) . . . . ?
C37 C38 C39 C40 -1.3(3) . . . . ?
C42 C38 C39 C40 -179.3(2) . . . . ?
C38 C39 C40 C41 -0.6(3) . . . . ?
C38 C39 C40 C43 179.9(2) . . . . ?
C39 C40 C41 C36 1.8(3) . . . . ?
C43 C40 C41 C36 -178.7(2) . . . . ?
C37 C36 C41 C40 -1.0(3) . . . . ?
B1 C36 C41 C40 -176.19(19) . . . . ?
C37 C38 C42 F42B -99.8(3) . . . . ?
C39 C38 C42 F42B 78.2(3) . . . . ?
C37 C38 C42 F42A 20.5(3) . . . . ?
C39 C38 C42 F42A -161.6(2) . . . . ?
C37 C38 C42 F42C 141.1(2) . . . . ?
C39 C38 C42 F42C -40.9(3) . . . . ?
C39 C40 C43 F43C -17.8(4) . . . . ?
C41 C40 C43 F43C 162.7(3) . . . . ?
C39 C40 C43 F43B 105.3(3) . . . . ?
C41 C40 C43 F43B -74.3(3) . . . . ?
C39 C40 C43 F43A -140.1(3) . . . . ?
C41 C40 C43 F43A 40.4(3) . . . . ?
